data_4508701
loop_
_publ_author_name
'Fridman, N.'
'Speiser, S.'
'Kaftory, M.'

_publ_section_title
;
 Structures and Chromogenic Properties of Bisimidazole Derivatives
;
_journal_issue 7
_journal_name_full 'Crystal Growth &amp; Design'
_journal_page_first 1653
_journal_paper_doi 10.1021/cg060107j
_journal_volume 6
_journal_year 2006
_chemical_formula_moiety 'C36 H28 N4 S'
_chemical_formula_sum 'C36 H28 N4 S'
_chemical_formula_weight 548.68
_chemical_name_systematic
;
 1H-Imidazole, 2,2'-(2,5-thiophenediyl)bis[1-methyl-4,5-diphenyl]
;
_space_group_IT_number 15
_symmetry_cell_setting monoclinic
_symmetry_space_group_name_Hall '-C 2yc'
_symmetry_space_group_name_H-M 'C 1 2/c 1'
_atom_sites_solution_hydrogens geom
_atom_sites_solution_primary direct
_atom_sites_solution_secondary difmap
_audit_creation_method SHELXL-97
_cell_angle_alpha 90.00
_cell_angle_beta 104.43(2)
_cell_angle_gamma 90.00
_cell_formula_units_Z 4
_cell_length_a 23.728(5)
_cell_length_b 9.962(2)
_cell_length_c 12.387(2)
_cell_measurement_reflns_used 1666
_cell_measurement_temperature 293(2)
_cell_measurement_theta_max 25.350
_cell_measurement_theta_min 1.018
_cell_volume 2835.6(10)
_computing_cell_refinement 'Denzo SMN (Otwinowski & Minor 1997)'
_computing_data_collection 'Collect (Nonius, 2000)'
_computing_data_reduction 'Denzo SMN (Otwinowski & Minor 1997)'
_computing_molecular_graphics 'Ortep-3 for Windows (Farrugia, 1999)'
_computing_structure_refinement 'SHELXL-97 (Sheldrick, 1997)'
_computing_structure_solution 'SHELXS-97 (Sheldrick, 1997)'
_diffrn_ambient_temperature 293(2)
_diffrn_detector_area_resol_mean 95
_diffrn_measured_fraction_theta_full 0.990
_diffrn_measured_fraction_theta_max 0.990
_diffrn_measurement_device_type KappaCCD
_diffrn_measurement_method 'phi scan'
_diffrn_radiation_monochromator graphite
_diffrn_radiation_source 'fine-focus sealed tube'
_diffrn_radiation_type MoK\a
_diffrn_radiation_wavelength 0.71073
_diffrn_reflns_av_R_equivalents 0.0357
_diffrn_reflns_av_sigmaI/netI 0.0891
_diffrn_reflns_limit_h_max 27
_diffrn_reflns_limit_h_min -27
_diffrn_reflns_limit_k_max 11
_diffrn_reflns_limit_k_min -11
_diffrn_reflns_limit_l_max 14
_diffrn_reflns_limit_l_min -14
_diffrn_reflns_number 3407
_diffrn_reflns_theta_full 25.04
_diffrn_reflns_theta_max 25.04
_diffrn_reflns_theta_min 2.67
_diffrn_standards_decay_% none
_diffrn_standards_interval_count none
_diffrn_standards_interval_time none
_diffrn_standards_number none
_exptl_absorpt_coefficient_mu 0.147
_exptl_absorpt_correction_type none
_exptl_absorpt_process_details none
_exptl_crystal_colour yellow
_exptl_crystal_density_diffrn 1.285
_exptl_crystal_density_meas ?
_exptl_crystal_density_method 'not measured'
_exptl_crystal_description plate
_exptl_crystal_F_000 1152
_exptl_crystal_size_max 0.30
_exptl_crystal_size_mid 0.24
_exptl_crystal_size_min 0.12
_refine_diff_density_max 0.143
_refine_diff_density_min -0.182
_refine_diff_density_rms 0.036
_refine_ls_extinction_coef none
_refine_ls_extinction_method none
_refine_ls_goodness_of_fit_ref 0.896
_refine_ls_hydrogen_treatment mixed
_refine_ls_matrix_type full
_refine_ls_number_parameters 201
_refine_ls_number_reflns 2250
_refine_ls_number_restraints 0
_refine_ls_restrained_S_all 0.896
_refine_ls_R_factor_all 0.0795
_refine_ls_R_factor_gt 0.0439
_refine_ls_shift/su_max 0.006
_refine_ls_shift/su_mean 0.001
_refine_ls_structure_factor_coef Fsqd
_refine_ls_weighting_details 'calc w=1/[\s^2^(Fo^2^)+(0.0463P)^2^+0.0000P] where P=(Fo^2^+2Fc^2^)/3'
_refine_ls_weighting_scheme calc
_refine_ls_wR_factor_gt 0.0995
_refine_ls_wR_factor_ref 0.1074
_reflns_number_gt 1796
_reflns_number_total 2486
_reflns_threshold_expression >2sigma(I)
_cod_data_source_file cg060107jsup5.cif
_cod_data_source_block natalia69
_cod_depositor_comments
;
The following automatic conversions were performed:

'_exptl_crystal_density_meas' value 'none' was changed to '?' - the
value is perceived as not measured.

Automatic conversion script
Id: cif_fix_values 3008 2015-01-20 13:52:24Z robertas 
;
_cod_original_cell_volume 2835.6(9)
_cod_original_sg_symbol_H-M 'C 2/c'
_cod_database_code 4508701

loop_
_symmetry_equiv_pos_as_xyz
'x, y, z'
'-x, y, -z+1/2'
'x+1/2, y+1/2, z'
'-x+1/2, y+1/2, -z+1/2'
'-x, -y, -z'
'x, -y, z-1/2'
'-x+1/2, -y+1/2, -z'
'x+1/2, -y+1/2, z-1/2'

loop_
_atom_site_label
_atom_site_type_symbol
_atom_site_fract_x
_atom_site_fract_y
_atom_site_fract_z
_atom_site_U_iso_or_equiv
_atom_site_adp_type
_atom_site_occupancy
_atom_site_symmetry_multiplicity
_atom_site_calc_flag
_atom_site_refinement_flags
S1 S 0.5000 0.13229(8) -0.2500 0.0519(3) Uani 1 2 d S
N1 N 0.55862(7) 0.18704(18) -0.01067(15) 0.0509(5) Uani 1 1 d .
N2 N 0.60267(8) -0.00909(17) 0.03366(15) 0.0517(5) Uani 1 1 d .
C1 C 0.67158(9) 0.0316(2) 0.21799(19) 0.0516(6) Uani 1 1 d .
C2 C 0.66026(10) -0.0698(2) 0.2864(2) 0.0595(6) Uani 1 1 d .
H2 H 0.6237 -0.1099 0.2695 0.066(7) Uiso 1 1 calc R
C3 C 0.70168(13) -0.1125(3) 0.3787(2) 0.0761(8) Uani 1 1 d .
H3 H 0.6929 -0.1797 0.4240 0.110(11) Uiso 1 1 calc R
C4 C 0.75542(13) -0.0561(3) 0.4031(3) 0.0896(10) Uani 1 1 d .
H4 H 0.7837 -0.0852 0.4650 0.097(9) Uiso 1 1 calc R
C5 C 0.76809(12) 0.0434(3) 0.3369(3) 0.0949(10) Uani 1 1 d .
H5 H 0.8050 0.0819 0.3545 0.116(11) Uiso 1 1 calc R
C6 C 0.72668(11) 0.0877(3) 0.2438(3) 0.0753(8) Uani 1 1 d .
H6 H 0.7359 0.1548 0.1989 0.060(7) Uiso 1 1 calc R
C7 C 0.62613(9) 0.0778(2) 0.12048(19) 0.0498(6) Uani 1 1 d .
C8 C 0.59777(9) 0.1988(2) 0.0920(2) 0.0505(6) Uani 1 1 d .
C9 C 0.59931(9) 0.3241(2) 0.1567(2) 0.0523(6) Uani 1 1 d .
C10 C 0.62951(12) 0.3365(2) 0.2672(2) 0.0705(7) Uani 1 1 d .
H10 H 0.6531 0.2662 0.3013 0.095(9) Uiso 1 1 calc R
C11 C 0.62557(13) 0.4505(3) 0.3280(3) 0.0849(9) Uani 1 1 d .
H11 H 0.6459 0.4552 0.4025 0.105(10) Uiso 1 1 calc R
C12 C 0.59202(12) 0.5568(3) 0.2801(3) 0.0785(8) Uani 1 1 d .
H12 H 0.5892 0.6335 0.3211 0.091(9) Uiso 1 1 calc R
C13 C 0.56270(12) 0.5472(3) 0.1699(3) 0.0797(9) Uani 1 1 d .
H13 H 0.5402 0.6192 0.1357 0.098(10) Uiso 1 1 calc R
C14 C 0.56595(10) 0.4330(2) 0.1091(2) 0.0677(7) Uani 1 1 d .
H14 H 0.5454 0.4289 0.0347 0.075(8) Uiso 1 1 calc R
C15 C 0.56238(9) 0.0615(2) -0.04326(19) 0.0487(6) Uani 1 1 d .
C16 C 0.52892(9) 0.0121(2) -0.15133(18) 0.0480(6) Uani 1 1 d .
C17 C 0.51624(10) -0.1142(2) -0.19416(19) 0.0565(6) Uani 1 1 d .
H17 H 0.5279 -0.1921 -0.1534 0.074(8) Uiso 1 1 calc R
C18 C 0.62272(14) -0.1452(3) 0.0214(3) 0.0795(9) Uani 1 1 d .
H18A H 0.6605 -0.1579 0.0708 0.124(12) Uiso 1 1 calc R
H18B H 0.6249 -0.1591 -0.0541 0.101(11) Uiso 1 1 calc R
H18C H 0.5959 -0.2084 0.0395 0.121(13) Uiso 1 1 calc R

loop_
_atom_site_aniso_label
_atom_site_aniso_U_11
_atom_site_aniso_U_22
_atom_site_aniso_U_33
_atom_site_aniso_U_23
_atom_site_aniso_U_13
_atom_site_aniso_U_12
S1 0.0556(5) 0.0475(5) 0.0463(6) 0.000 0.0010(4) 0.000
N1 0.0552(11) 0.0511(11) 0.0418(12) -0.0005(9) 0.0034(9) -0.0003(8)
N2 0.0600(11) 0.0468(10) 0.0436(12) 0.0014(9) 0.0043(9) 0.0049(9)
C1 0.0505(13) 0.0551(14) 0.0448(15) -0.0010(11) 0.0032(11) 0.0032(11)
C2 0.0556(15) 0.0636(15) 0.0557(17) 0.0069(13) 0.0071(12) 0.0062(12)
C3 0.089(2) 0.0690(17) 0.062(2) 0.0151(16) 0.0031(16) 0.0113(15)
C4 0.088(2) 0.079(2) 0.078(2) 0.0034(18) -0.0250(18) 0.0152(17)
C5 0.0589(18) 0.096(2) 0.107(3) 0.000(2) -0.0211(17) -0.0084(17)
C6 0.0624(17) 0.0765(18) 0.079(2) 0.0138(16) 0.0025(15) -0.0107(14)
C7 0.0522(13) 0.0496(13) 0.0434(15) 0.0004(12) 0.0039(10) -0.0012(11)
C8 0.0517(13) 0.0541(14) 0.0422(14) 0.0030(11) 0.0050(10) -0.0022(10)
C9 0.0539(13) 0.0495(13) 0.0505(16) -0.0009(11) 0.0072(11) -0.0049(11)
C10 0.0902(19) 0.0537(15) 0.0556(17) 0.0010(14) -0.0041(14) 0.0035(14)
C11 0.115(2) 0.0705(18) 0.057(2) -0.0117(16) -0.0015(16) -0.0014(17)
C12 0.092(2) 0.0612(17) 0.076(2) -0.0190(17) 0.0092(16) 0.0014(15)
C13 0.085(2) 0.0621(16) 0.082(2) -0.0151(16) 0.0034(16) 0.0149(15)
C14 0.0667(16) 0.0640(16) 0.0614(19) -0.0116(15) -0.0046(13) 0.0101(13)
C15 0.0508(14) 0.0502(13) 0.0422(14) 0.0041(12) 0.0057(10) 0.0021(10)
C16 0.0489(13) 0.0492(13) 0.0437(16) 0.0051(11) 0.0072(11) 0.0026(10)
C17 0.0620(15) 0.0476(14) 0.0539(17) 0.0062(11) 0.0030(11) -0.0001(11)
C18 0.100(2) 0.0615(17) 0.064(2) -0.0080(15) -0.0048(16) 0.0235(17)

loop_
_atom_type_symbol
_atom_type_description
_atom_type_scat_dispersion_real
_atom_type_scat_dispersion_imag
_atom_type_scat_source
S S 0.1246 0.1234 'International Tables Vol C Tables 4.2.6.8 and 6.1.1.4'
C C 0.0033 0.0016 'International Tables Vol C Tables 4.2.6.8 and 6.1.1.4'
N N 0.0061 0.0033 'International Tables Vol C Tables 4.2.6.8 and 6.1.1.4'
H H 0.0000 0.0000 'International Tables Vol C Tables 4.2.6.8 and 6.1.1.4'

loop_
_geom_angle_atom_site_label_1
_geom_angle_atom_site_label_2
_geom_angle_atom_site_label_3
_geom_angle
_geom_angle_site_symmetry_1
_geom_angle_site_symmetry_3
C16 S1 C16 92.19(15) 2_654 .
C15 N1 C8 106.28(17) . .
C15 N2 C7 107.23(18) . .
C15 N2 C18 126.6(2) . .
C7 N2 C18 125.74(19) . .
C6 C1 C2 117.9(2) . .
C6 C1 C7 121.2(2) . .
C2 C1 C7 120.9(2) . .
C3 C2 C1 121.7(2) . .
C3 C2 H2 119.1 . .
C1 C2 H2 119.1 . .
C4 C3 C2 119.6(3) . .
C4 C3 H3 120.2 . .
C2 C3 H3 120.2 . .
C3 C4 C5 120.1(3) . .
C3 C4 H4 119.9 . .
C5 C4 H4 119.9 . .
C4 C5 C6 120.9(3) . .
C4 C5 H5 119.6 . .
C6 C5 H5 119.6 . .
C1 C6 C5 119.7(3) . .
C1 C6 H6 120.1 . .
C5 C6 H6 120.1 . .
C8 C7 N2 105.71(19) . .
C8 C7 C1 133.6(2) . .
N2 C7 C1 120.68(18) . .
N1 C8 C7 109.52(19) . .
N1 C8 C9 119.43(19) . .
C7 C8 C9 130.7(2) . .
C10 C9 C14 116.8(2) . .
C10 C9 C8 123.3(2) . .
C14 C9 C8 119.7(2) . .
C11 C10 C9 121.7(2) . .
C11 C10 H10 119.1 . .
C9 C10 H10 119.1 . .
C12 C11 C10 120.7(3) . .
C12 C11 H11 119.6 . .
C10 C11 H11 119.6 . .
C11 C12 C13 118.3(3) . .
C11 C12 H12 120.8 . .
C13 C12 H12 120.8 . .
C12 C13 C14 121.2(3) . .
C12 C13 H13 119.4 . .
C14 C13 H13 119.4 . .
C13 C14 C9 121.2(2) . .
C13 C14 H14 119.4 . .
C9 C14 H14 119.4 . .
N1 C15 N2 111.26(19) . .
N1 C15 C16 122.34(19) . .
N2 C15 C16 126.3(2) . .
C17 C16 C15 132.9(2) . .
C17 C16 S1 110.65(16) . .
C15 C16 S1 116.40(16) . .
C16 C17 C17 113.25(13) . 2_654
C16 C17 H17 123.4 . .
C17 C17 H17 123.4 2_654 .
N2 C18 H18A 109.5 . .
N2 C18 H18B 109.5 . .
H18A C18 H18B 109.5 . .
N2 C18 H18C 109.5 . .
H18A C18 H18C 109.5 . .
H18B C18 H18C 109.5 . .

loop_
_geom_bond_atom_site_label_1
_geom_bond_atom_site_label_2
_geom_bond_distance
_geom_bond_site_symmetry_2
S1 C16 1.726(2) 2_654
S1 C16 1.726(2) .
N1 C15 1.324(3) .
N1 C8 1.380(3) .
N2 C15 1.365(3) .
N2 C7 1.385(3) .
N2 C18 1.458(3) .
C1 C6 1.384(3) .
C1 C2 1.387(3) .
C1 C7 1.478(3) .
C2 C3 1.376(3) .
C2 H2 0.9300 .
C3 C4 1.357(4) .
C3 H3 0.9300 .
C4 C5 1.367(4) .
C4 H4 0.9300 .
C5 C6 1.388(4) .
C5 H5 0.9300 .
C6 H6 0.9300 .
C7 C8 1.383(3) .
C8 C9 1.479(3) .
C9 C10 1.383(3) .
C9 C14 1.385(3) .
C10 C11 1.379(4) .
C10 H10 0.9300 .
C11 C12 1.368(4) .
C11 H11 0.9300 .
C12 C13 1.372(4) .
C12 H12 0.9300 .
C13 C14 1.378(3) .
C13 H13 0.9300 .
C14 H14 0.9300 .
C15 C16 1.461(3) .
C16 C17 1.369(3) .
C17 C17 1.406(5) 2_654
C17 H17 0.9300 .
C18 H18A 0.9600 .
C18 H18B 0.9600 .
C18 H18C 0.9600 .

loop_
_geom_torsion_atom_site_label_1
_geom_torsion_atom_site_label_2
_geom_torsion_atom_site_label_3
_geom_torsion_atom_site_label_4
_geom_torsion
_geom_torsion_site_symmetry_1
_geom_torsion_site_symmetry_4
C6 C1 C2 C3 1.3(4) . .
C7 C1 C2 C3 -178.8(2) . .
C1 C2 C3 C4 -1.0(4) . .
C2 C3 C4 C5 0.6(5) . .
C3 C4 C5 C6 -0.4(5) . .
C2 C1 C6 C5 -1.1(4) . .
C7 C1 C6 C5 179.0(3) . .
C4 C5 C6 C1 0.7(5) . .
C15 N2 C7 C8 0.8(2) . .
C18 N2 C7 C8 173.9(2) . .
C15 N2 C7 C1 -179.9(2) . .
C18 N2 C7 C1 -6.7(4) . .
C6 C1 C7 C8 -63.2(4) . .
C2 C1 C7 C8 116.9(3) . .
C6 C1 C7 N2 117.6(3) . .
C2 C1 C7 N2 -62.2(3) . .
C15 N1 C8 C7 0.8(2) . .
C15 N1 C8 C9 -173.3(2) . .
N2 C7 C8 N1 -1.0(3) . .
C1 C7 C8 N1 179.8(2) . .
N2 C7 C8 C9 172.2(2) . .
C1 C7 C8 C9 -7.0(4) . .
N1 C8 C9 C10 168.5(2) . .
C7 C8 C9 C10 -4.2(4) . .
N1 C8 C9 C14 -6.7(3) . .
C7 C8 C9 C14 -179.4(2) . .
C14 C9 C10 C11 1.5(4) . .
C8 C9 C10 C11 -173.7(3) . .
C9 C10 C11 C12 -1.0(5) . .
C10 C11 C12 C13 -0.3(5) . .
C11 C12 C13 C14 1.1(4) . .
C12 C13 C14 C9 -0.5(4) . .
C10 C9 C14 C13 -0.8(4) . .
C8 C9 C14 C13 174.7(2) . .
C8 N1 C15 N2 -0.4(2) . .
C8 N1 C15 C16 -177.3(2) . .
C7 N2 C15 N1 -0.3(3) . .
C18 N2 C15 N1 -173.4(2) . .
C7 N2 C15 C16 176.6(2) . .
C18 N2 C15 C16 3.5(4) . .
N1 C15 C16 C17 -164.7(2) . .
N2 C15 C16 C17 18.8(4) . .
N1 C15 C16 S1 17.4(3) . .
N2 C15 C16 S1 -159.08(19) . .
C16 S1 C16 C17 -0.13(12) 2_654 .
C16 S1 C16 C15 178.2(2) 2_654 .
C15 C16 C17 C17 -177.6(2) . 2_654
S1 C16 C17 C17 0.4(3) . 2_654
